data_7040602
loop_
_publ_author_name
'Kuznetsov, Denis A.'
'Bazhenova, Tamara A.'
'Fedyanin, Ivan V.'
'Martynenko, Vyacheslav M.'
'Shestakov, Alexander F.'
'Petrova, Galina N.'
'Komarova, Natal'ya S.'

_publ_contact_author_email octy@xrlab.ineos.ac.ru
_publ_contact_author_name 'Fedyanin, Ivan V.'
_publ_section_title
;
 Tri-, tetra-, and hexanuclear mixed-valence molybdenum clusters:
 structural diversity and catalysis of acetylene hydrogenation.
;
_journal_issue 41
_journal_name_full 'Dalton transactions (Cambridge, England : 2003)'
_journal_page_first 16309
_journal_page_last 16316
_journal_paper_doi 10.1039/c6dt02965e
_journal_volume 45
_journal_year 2016
_chemical_formula_moiety 'C14 H44 Cl2 Mo4 O14'
_chemical_formula_sum 'C14 H44 Cl2 Mo4 O14'
_chemical_formula_weight 891.15
_space_group_crystal_system monoclinic
_space_group_IT_number 14
_space_group_name_Hall '-P 2yn'
_space_group_name_H-M_alt 'P 1 21/n 1'
_symmetry_space_group_name_Hall '-P 2yn'
_symmetry_space_group_name_H-M 'P 1 21/n 1'
_atom_sites_solution_hydrogens mixed
_audit_creation_method 'Modified SHELXL output'
_audit_update_record
;
2016-07-26 deposited with the CCDC.
2016-09-08 downloaded from the CCDC.
;
_cell_angle_alpha 90
_cell_angle_beta 105.179(2)
_cell_angle_gamma 90
_cell_formula_units_Z 2
_cell_length_a 9.6392(4)
_cell_length_b 10.3534(4)
_cell_length_c 14.8342(7)
_cell_measurement_reflns_used 9948
_cell_measurement_temperature 120(2)
_cell_measurement_theta_max 72.08
_cell_measurement_theta_min 4.95
_cell_volume 1428.78(11)
_computing_cell_refinement 'Bruker SAINT'
_computing_data_collection 'Bruker APEX2'
_computing_data_reduction 'Bruker SAINT'
_computing_molecular_graphics 'SHELXTL (Sheldrick, 2008)'
_computing_publication_material 'SHELXTL (Sheldrick, 2008)'
_computing_structure_refinement 'SHELXL (Sheldrick, 2015b)'
_computing_structure_solution 'SHELXT (Sheldrick, 2015a)'
_diffrn_ambient_temperature 120(2)
_diffrn_detector_type 'Bruker APEX II CCD area detector'
_diffrn_measured_fraction_theta_full 0.997
_diffrn_measured_fraction_theta_max 0.997
_diffrn_measurement_device_type 'Bruker APEX DUO diffractometer'
_diffrn_measurement_method '\o and \f scans'
_diffrn_radiation_type CuK\a
_diffrn_radiation_wavelength 1.54178
_diffrn_reflns_av_R_equivalents 0.0859
_diffrn_reflns_av_unetI/netI 0.1046
_diffrn_reflns_Laue_measured_fraction_full 0.997
_diffrn_reflns_Laue_measured_fraction_max 0.997
_diffrn_reflns_limit_h_max 11
_diffrn_reflns_limit_h_min -11
_diffrn_reflns_limit_k_max 12
_diffrn_reflns_limit_k_min -12
_diffrn_reflns_limit_l_max 18
_diffrn_reflns_limit_l_min -18
_diffrn_reflns_number 14868
_diffrn_reflns_point_group_measured_fraction_full 0.997
_diffrn_reflns_point_group_measured_fraction_max 0.997
_diffrn_reflns_theta_full 67.679
_diffrn_reflns_theta_max 70.986
_diffrn_reflns_theta_min 4.945
_exptl_absorpt_coefficient_mu 16.297
_exptl_absorpt_correction_T_max 0.1711
_exptl_absorpt_correction_T_min 0.0342
_exptl_absorpt_correction_type multi-scan
_exptl_absorpt_process_details 'Bruker TWINABS'
_exptl_crystal_colour brown
_exptl_crystal_density_diffrn 2.071
_exptl_crystal_description prism
_exptl_crystal_F_000 884
_exptl_crystal_size_max 0.280
_exptl_crystal_size_mid 0.240
_exptl_crystal_size_min 0.100
_refine_diff_density_max 1.414
_refine_diff_density_min -1.477
_refine_diff_density_rms 0.303
_refine_ls_extinction_method none
_refine_ls_goodness_of_fit_ref 1.066
_refine_ls_hydrogen_treatment constr
_refine_ls_matrix_type full
_refine_ls_number_parameters 162
_refine_ls_number_reflns 14868
_refine_ls_number_restraints 0
_refine_ls_restrained_S_all 1.066
_refine_ls_R_factor_all 0.0954
_refine_ls_R_factor_gt 0.0759
_refine_ls_shift/su_max 0.001
_refine_ls_shift/su_mean 0.000
_refine_ls_structure_factor_coef Fsqd
_refine_ls_weighting_details 'w=1/[\s^2^(Fo^2^)+(0.1000P)^2^+12.0000P] where P=(Fo^2^+2Fc^2^)/3'
_refine_ls_weighting_scheme calc
_refine_ls_wR_factor_gt 0.1883
_refine_ls_wR_factor_ref 0.2056
_reflns_number_gt 12199
_reflns_number_total 14868
_reflns_threshold_expression 'I > 2\s(I)'
_cod_data_source_file c6dt02965e2.cif
_cod_data_source_block dk150528
_cod_depositor_comments
;Adding full bibliography for 7040599--7040603.cif.

The following automatic conversions were performed:
data name '_publ_contact_name' replaced with
'_publ_contact_author_name' as specified in the replacement file
'/home/antanas/src/cod-tools/trunk/data/replacement-values/replacement_tags.lst'.

data
name '_publ_contact_email' replaced with '_publ_contact_author_email'
as specified in the replacement file
'/home/antanas/src/cod-tools/trunk/data/replacement-values/replacement_tags.lst'.

Automatic conversion script
Id: cif_correct_tags 4998 2017-03-02 13:24:31Z antanas 
;
_cod_database_code 7040602
_shelx_shelxl_version_number 2014/7
_shelx_space_group_comment
;
The symmetry employed for this shelxl refinement is uniquely defined
by the following loop, which should always be used as a source of
symmetry information in preference to the above space-group names.
They are only intended as comments.
;
_shelx_estimated_absorpt_t_min 0.092
_shelx_estimated_absorpt_t_max 0.293

loop_
_space_group_symop_operation_xyz
'x, y, z'
'-x+1/2, y+1/2, -z+1/2'
'-x, -y, -z'
'x-1/2, -y-1/2, z-1/2'

loop_
_atom_site_label
_atom_site_type_symbol
_atom_site_fract_x
_atom_site_fract_y
_atom_site_fract_z
_atom_site_U_iso_or_equiv
_atom_site_adp_type
_atom_site_occupancy
_atom_site_site_symmetry_order
_atom_site_calc_flag
_atom_site_refinement_flags_posn
_atom_site_refinement_flags_adp
Mo1 Mo 0.60934(13) 0.66356(11) 0.43367(8) 0.0241(3) Uani 1 1 d . .
Mo2 Mo 0.55893(13) 0.40902(10) 0.45743(8) 0.0233(3) Uani 1 1 d . .
Cl1 Cl 0.5805(5) 0.8045(4) 0.3001(3) 0.0366(8) Uani 1 1 d . .
O1 O 0.8076(13) 0.5976(10) 0.4232(8) 0.033(2) Uani 1 1 d . .
H1 H 0.7812 0.5171 0.4346 0.040 Uiso 1 1 d R U
O2 O 0.4105(13) 0.7178(10) 0.4340(7) 0.030(2) Uani 1 1 d . .
O3 O 0.7143(14) 0.7934(10) 0.5125(8) 0.036(3) Uani 1 1 d . .
O4 O 0.5295(13) 0.5217(10) 0.3405(7) 0.030(2) Uani 1 1 d . .
O5 O 0.6572(11) 0.5513(9) 0.5575(7) 0.024(2) Uani 1 1 d . .
O6 O 0.7711(13) 0.3759(10) 0.4613(8) 0.031(2) Uani 1 1 d . .
O7 O 0.4956(12) 0.2605(14) 0.3593(7) 0.041(3) Uani 1 1 d . .
C1 C 0.886(2) 0.6347(19) 0.3563(15) 0.047(4) Uani 1 1 d . .
H1B H 0.9684 0.5772 0.3624 0.071 Uiso 1 1 calc R U
H1C H 0.9194 0.7240 0.3683 0.071 Uiso 1 1 calc R U
H1D H 0.8223 0.6281 0.2930 0.071 Uiso 1 1 calc R U
C2 C 0.293(2) 0.7727(17) 0.3690(12) 0.041(4) Uani 1 1 d . .
H2A H 0.2047 0.7529 0.3867 0.062 Uiso 1 1 calc R U
H2B H 0.2875 0.7371 0.3069 0.062 Uiso 1 1 calc R U
H2C H 0.3060 0.8666 0.3679 0.062 Uiso 1 1 calc R U
C3 C 0.783(3) 0.9063(19) 0.4984(16) 0.055(5) Uani 1 1 d . .
H3A H 0.8629 0.9238 0.5532 0.083 Uiso 1 1 calc R U
H3B H 0.7145 0.9782 0.4887 0.083 Uiso 1 1 calc R U
H3C H 0.8200 0.8966 0.4432 0.083 Uiso 1 1 calc R U
C4 C 0.527(3) 0.4933(18) 0.2472(11) 0.048(5) Uani 1 1 d . .
H4A H 0.4848 0.4078 0.2306 0.072 Uiso 1 1 calc R U
H4B H 0.6260 0.4937 0.2406 0.072 Uiso 1 1 calc R U
H4C H 0.4703 0.5585 0.2058 0.072 Uiso 1 1 calc R U
C5 C 0.778(2) 0.5634(17) 0.6370(11) 0.039(4) Uani 1 1 d . .
H5A H 0.8665 0.5463 0.6185 0.059 Uiso 1 1 calc R U
H5B H 0.7688 0.5010 0.6849 0.059 Uiso 1 1 calc R U
H5C H 0.7808 0.6511 0.6623 0.059 Uiso 1 1 calc R U
C6 C 0.826(2) 0.2670(18) 0.4192(14) 0.049(5) Uani 1 1 d . .
H6A H 0.9311 0.2686 0.4376 0.073 Uiso 1 1 calc R U
H6B H 0.7912 0.2725 0.3511 0.073 Uiso 1 1 calc R U
H6C H 0.7920 0.1862 0.4407 0.073 Uiso 1 1 calc R U
C7 C 0.480(3) 0.1434(19) 0.3715(15) 0.053(5) Uani 1 1 d . .
H7A H 0.5268 0.0938 0.3313 0.080 Uiso 1 1 calc R U
H7B H 0.3777 0.1224 0.3558 0.080 Uiso 1 1 calc R U
H7C H 0.5245 0.1215 0.4370 0.080 Uiso 1 1 calc R U

loop_
_atom_site_aniso_label
_atom_site_aniso_U_11
_atom_site_aniso_U_22
_atom_site_aniso_U_33
_atom_site_aniso_U_23
_atom_site_aniso_U_13
_atom_site_aniso_U_12
Mo1 0.0240(6) 0.0271(5) 0.0211(5) 0.0012(4) 0.0055(4) 0.0025(4)
Mo2 0.0250(6) 0.0260(5) 0.0192(5) 0.0010(4) 0.0063(4) 0.0048(4)
Cl1 0.038(2) 0.0385(17) 0.0344(18) 0.0082(14) 0.0126(16) 0.0044(15)
O1 0.032(6) 0.033(5) 0.036(6) 0.010(4) 0.012(5) -0.001(5)
O2 0.028(6) 0.036(5) 0.025(5) -0.004(4) 0.009(5) -0.004(5)
O3 0.044(7) 0.032(5) 0.036(6) 0.002(4) 0.016(5) -0.003(5)
O4 0.032(6) 0.033(5) 0.027(5) -0.006(4) 0.011(4) 0.001(4)
O5 0.024(5) 0.028(4) 0.020(5) -0.003(4) 0.006(4) -0.006(4)
O6 0.033(6) 0.031(5) 0.032(5) 0.004(4) 0.014(5) 0.003(4)
O7 0.021(6) 0.091(10) 0.013(4) 0.019(5) 0.006(4) 0.004(6)
C1 0.033(10) 0.055(10) 0.062(12) 0.016(9) 0.027(9) 0.005(8)
C2 0.031(9) 0.050(9) 0.044(9) 0.025(8) 0.011(8) 0.012(8)
C3 0.055(13) 0.040(8) 0.063(13) 0.005(9) 0.004(10) -0.020(9)
C4 0.079(15) 0.052(9) 0.016(7) -0.005(6) 0.017(8) -0.013(10)
C5 0.026(8) 0.055(10) 0.029(8) -0.007(7) -0.006(7) 0.009(7)
C6 0.054(13) 0.042(8) 0.058(11) 0.001(8) 0.027(10) 0.011(9)
C7 0.069(15) 0.050(10) 0.046(11) -0.004(8) 0.024(10) 0.003(10)

loop_
_atom_type_symbol
_atom_type_description
_atom_type_scat_dispersion_real
_atom_type_scat_dispersion_imag
_atom_type_scat_source
C C 0.0181 0.0091 'International Tables Vol C Tables 4.2.6.8 and 6.1.1.4'
H H 0.0000 0.0000 'International Tables Vol C Tables 4.2.6.8 and 6.1.1.4'
O O 0.0492 0.0322 'International Tables Vol C Tables 4.2.6.8 and 6.1.1.4'
Cl Cl 0.3639 0.7018 'International Tables Vol C Tables 4.2.6.8 and 6.1.1.4'
Mo Mo -0.0483 2.7339 'International Tables Vol C Tables 4.2.6.8 and 6.1.1.4'

loop_
_geom_angle_atom_site_label_1
_geom_angle_atom_site_label_2
_geom_angle_atom_site_label_3
_geom_angle
_geom_angle_site_symmetry_1
_geom_angle_site_symmetry_3
O3 Mo1 O2 99.0(5) . .
O3 Mo1 O4 169.5(5) . .
O2 Mo1 O4 90.7(4) . .
O3 Mo1 O1 85.7(5) . .
O2 Mo1 O1 175.0(4) . .
O4 Mo1 O1 84.4(5) . .
O3 Mo1 O5 83.9(4) . .
O2 Mo1 O5 98.2(4) . .
O4 Mo1 O5 98.7(4) . .
O1 Mo1 O5 83.6(4) . .
O3 Mo1 Cl1 90.3(3) . .
O2 Mo1 Cl1 85.9(3) . .
O4 Mo1 Cl1 86.4(3) . .
O1 Mo1 Cl1 92.8(3) . .
O5 Mo1 Cl1 173.4(3) . .
O3 Mo1 Mo2 97.9(3) . 3_666
O2 Mo1 Mo2 49.1(3) . 3_666
O4 Mo1 Mo2 91.5(3) . 3_666
O1 Mo1 Mo2 131.9(3) . 3_666
O5 Mo1 Mo2 49.6(3) . 3_666
Cl1 Mo1 Mo2 134.88(11) . 3_666
O3 Mo1 Mo2 133.9(3) . .
O2 Mo1 Mo2 93.9(3) . .
O4 Mo1 Mo2 48.5(3) . .
O1 Mo1 Mo2 83.7(3) . .
O5 Mo1 Mo2 50.3(2) . .
Cl1 Mo1 Mo2 134.84(11) . .
Mo2 Mo1 Mo2 59.54(5) 3_666 .
O2 Mo2 O4 174.5(4) 3_666 .
O2 Mo2 O6 86.2(4) 3_666 .
O4 Mo2 O6 92.0(4) . .
O2 Mo2 O5 98.3(4) 3_666 3_666
O4 Mo2 O5 83.4(4) . 3_666
O6 Mo2 O5 175.3(4) . 3_666
O2 Mo2 O7 91.8(4) 3_666 .
O4 Mo2 O7 83.1(4) . .
O6 Mo2 O7 90.2(4) . .
O5 Mo2 O7 88.3(4) 3_666 .
O2 Mo2 O5 87.1(4) 3_666 .
O4 Mo2 O5 97.7(4) . .
O6 Mo2 O5 80.7(4) . .
O5 Mo2 O5 100.8(4) 3_666 .
O7 Mo2 O5 170.9(4) . .
O2 Mo2 Mo1 47.8(3) 3_666 3_666
O4 Mo2 Mo1 134.4(3) . 3_666
O6 Mo2 Mo1 133.6(3) . 3_666
O5 Mo2 Mo1 51.0(3) 3_666 3_666
O7 Mo2 Mo1 95.8(3) . 3_666
O5 Mo2 Mo1 90.2(3) . 3_666
O2 Mo2 Mo2 94.1(3) 3_666 3_666
O4 Mo2 Mo2 91.0(3) . 3_666
O6 Mo2 Mo2 130.1(3) . 3_666
O5 Mo2 Mo2 51.3(2) 3_666 3_666
O7 Mo2 Mo2 139.5(3) . 3_666
O5 Mo2 Mo2 49.6(3) . 3_666
Mo1 Mo2 Mo2 60.97(5) 3_666 3_666
O2 Mo2 Mo1 137.1(3) 3_666 .
O4 Mo2 Mo1 47.8(3) . .
O6 Mo2 Mo1 87.4(3) . .
O5 Mo2 Mo1 90.2(3) 3_666 .
O7 Mo2 Mo1 130.6(3) . .
O5 Mo2 Mo1 50.1(3) . .
Mo1 Mo2 Mo1 120.46(5) 3_666 .
Mo2 Mo2 Mo1 59.48(5) 3_666 .
C1 O1 Mo1 128.3(10) . .
C1 O1 H1 126.7 . .
Mo1 O1 H1 88.8 . .
C2 O2 Mo1 135.5(10) . .
C2 O2 Mo2 136.9(10) . 3_666
Mo1 O2 Mo2 83.2(4) . 3_666
C3 O3 Mo1 134.8(12) . .
C4 O4 Mo1 136.6(11) . .
C4 O4 Mo2 132.5(10) . .
Mo1 O4 Mo2 83.8(4) . .
C5 O5 Mo2 130.3(10) . 3_666
C5 O5 Mo1 127.8(10) . .
Mo2 O5 Mo1 79.3(4) 3_666 .
C5 O5 Mo2 138.9(9) . .
Mo2 O5 Mo2 79.2(4) 3_666 .
Mo1 O5 Mo2 79.6(3) . .
C6 O6 Mo2 125.9(12) . .
C7 O7 Mo2 129.8(12) . .
O1 C1 H1B 109.5 . .
O1 C1 H1C 109.5 . .
H1B C1 H1C 109.5 . .
O1 C1 H1D 109.5 . .
H1B C1 H1D 109.5 . .
H1C C1 H1D 109.5 . .
O2 C2 H2A 109.5 . .
O2 C2 H2B 109.5 . .
H2A C2 H2B 109.5 . .
O2 C2 H2C 109.5 . .
H2A C2 H2C 109.5 . .
H2B C2 H2C 109.5 . .
O3 C3 H3A 109.5 . .
O3 C3 H3B 109.5 . .
H3A C3 H3B 109.5 . .
O3 C3 H3C 109.5 . .
H3A C3 H3C 109.5 . .
H3B C3 H3C 109.5 . .
O4 C4 H4A 109.5 . .
O4 C4 H4B 109.5 . .
H4A C4 H4B 109.5 . .
O4 C4 H4C 109.5 . .
H4A C4 H4C 109.5 . .
H4B C4 H4C 109.5 . .
O5 C5 H5A 109.5 . .
O5 C5 H5B 109.5 . .
H5A C5 H5B 109.5 . .
O5 C5 H5C 109.5 . .
H5A C5 H5C 109.5 . .
H5B C5 H5C 109.5 . .
O6 C6 H6A 109.5 . .
O6 C6 H6B 109.5 . .
H6A C6 H6B 109.5 . .
O6 C6 H6C 109.5 . .
H6A C6 H6C 109.5 . .
H6B C6 H6C 109.5 . .
O7 C7 H7A 109.5 . .
O7 C7 H7B 109.5 . .
H7A C7 H7B 109.5 . .
O7 C7 H7C 109.5 . .
H7A C7 H7C 109.5 . .
H7B C7 H7C 109.5 . .

loop_
_geom_bond_atom_site_label_1
_geom_bond_atom_site_label_2
_geom_bond_distance
_geom_bond_site_symmetry_2
Mo1 O3 1.892(11) .
Mo1 O2 1.999(12) .
Mo1 O4 2.025(10) .
Mo1 O1 2.073(12) .
Mo1 O5 2.120(10) .
Mo1 Cl1 2.418(4) .
Mo1 Mo2 2.6792(17) 3_666
Mo1 Mo2 2.7194(16) .
Mo2 O2 2.038(10) 3_666
Mo2 O4 2.048(11) .
Mo2 O6 2.060(12) .
Mo2 O5 2.078(11) 3_666
Mo2 O7 2.095(14) .
Mo2 O5 2.129(9) .
Mo2 Mo1 2.6792(17) 3_666
Mo2 Mo2 2.681(2) 3_666
O1 C1 1.45(2) .
O1 H1 0.9000 .
O2 C2 1.40(2) .
O2 Mo2 2.038(10) 3_666
O3 C3 1.39(2) .
O4 C4 1.409(18) .
O5 C5 1.429(19) .
O5 Mo2 2.078(11) 3_666
O6 C6 1.45(2) .
O7 C7 1.24(2) .
C1 H1B 0.9800 .
C1 H1C 0.9800 .
C1 H1D 0.9800 .
C2 H2A 0.9800 .
C2 H2B 0.9800 .
C2 H2C 0.9800 .
C3 H3A 0.9800 .
C3 H3B 0.9800 .
C3 H3C 0.9800 .
C4 H4A 0.9800 .
C4 H4B 0.9800 .
C4 H4C 0.9800 .
C5 H5A 0.9800 .
C5 H5B 0.9800 .
C5 H5C 0.9800 .
C6 H6A 0.9800 .
C6 H6B 0.9800 .
C6 H6C 0.9800 .
C7 H7A 0.9800 .
C7 H7B 0.9800 .
C7 H7C 0.9800 .

loop_
_geom_hbond_atom_site_label_D
_geom_hbond_atom_site_label_H
_geom_hbond_atom_site_label_A
_geom_hbond_distance_DH
_geom_hbond_distance_HA
_geom_hbond_distance_DA
_geom_hbond_angle_DHA
O1 H1 O6 0.90 1.52 2.411(15) 168

loop_
_geom_torsion_atom_site_label_1
_geom_torsion_atom_site_label_2
_geom_torsion_atom_site_label_3
_geom_torsion_atom_site_label_4
_geom_torsion
_geom_torsion_site_symmetry_1
O2 Mo1 O3 C3 -102.3(19) .
O4 Mo1 O3 C3 55(4) .
O1 Mo1 O3 C3 76.3(19) .
O5 Mo1 O3 C3 160(2) .
Cl1 Mo1 O3 C3 -16.4(19) .
Mo2 Mo1 O3 C3 -151.9(19) 3_666
Mo2 Mo1 O3 C3 153.4(17) .
